data_4103711
loop_
_publ_author_name
'Sudip Kumar Ghosh'
'Sankar Prasad Rath'

_publ_contact_author_address
;Department of Chemistry
Indian Institute of Technology Kanpur
Kanpur-208016
INDIA
;
_publ_contact_author_email sprath@iitk.ac.in
_publ_contact_author_fax 91-512-2597436
_publ_contact_author_name 'Sankar Prasad Rath'
_publ_contact_author_phone 91-512-2597251
_publ_section_title
;
 A Remarkably Bent Diiron(III)-\m-Hydroxo Bisporphyrin: Unusual
 Stabilization of Two Spin States of Iron in a Single Molecular Framework
;
_journal_name_full 'Journal of the American Chemical Society'
_journal_page_first 17983
_journal_page_last 17985
_journal_paper_doi 10.1021/ja107374s
_journal_volume 132
_journal_year 2010
_chemical_formula_sum 'C84.6 H112.2 Fe2 I3 N8 O3.65'
_chemical_formula_weight 1792.02
_chemical_name_common '[Fe(OEP-CH2-CH2-OEP)]2OH.I3, 3'
_chemical_name_systematic
; 
 ? 
;
_space_group_IT_number 2
_symmetry_cell_setting triclinic
_symmetry_space_group_name_Hall '-P 1'
_symmetry_space_group_name_H-M 'P -1'
_atom_sites_solution_hydrogens geom
_atom_sites_solution_primary direct
_atom_sites_solution_secondary difmap
_audit_creation_method SHELXL-97
_cell_angle_alpha 79.137(2)
_cell_angle_beta 71.719(2)
_cell_angle_gamma 86.119(2)
_cell_formula_units_Z 2
_cell_length_a 14.4882(13)
_cell_length_b 14.9346(13)
_cell_length_c 20.8197(18)
_cell_measurement_reflns_used 999
_cell_measurement_temperature 100(2)
_cell_measurement_theta_max 27.0
_cell_measurement_theta_min 2.4
_cell_volume 4200.7(6)
_computing_cell_refinement 'Bruker SAINT'
_computing_data_collection 'Bruker APEX'
_computing_data_reduction 'Bruker SAINT'
_computing_molecular_graphics 'SHELXL 5.1, XP (Sheldrick, 1994)'
_computing_publication_material SHELXS-97
_computing_structure_refinement 'SHELXL-97 (Sheldrick, 2008)'
_computing_structure_solution 'SHELXS-97 (Sheldrick, 2008)'
_diffrn_ambient_temperature 100(2)
_diffrn_measured_fraction_theta_full 0.980
_diffrn_measured_fraction_theta_max 0.980
_diffrn_measurement_device_type 'Bruker SMART APEX'
_diffrn_measurement_method \w
_diffrn_radiation_monochromator graphite
_diffrn_radiation_source 'fine-focus sealed tube'
_diffrn_radiation_type MoK\a
_diffrn_radiation_wavelength 0.71073
_diffrn_reflns_av_R_equivalents 0.0277
_diffrn_reflns_av_sigmaI/netI 0.0580
_diffrn_reflns_limit_h_max 17
_diffrn_reflns_limit_h_min -15
_diffrn_reflns_limit_k_max 17
_diffrn_reflns_limit_k_min -13
_diffrn_reflns_limit_l_max 24
_diffrn_reflns_limit_l_min -23
_diffrn_reflns_number 21602
_diffrn_reflns_theta_full 25.00
_diffrn_reflns_theta_max 25.00
_diffrn_reflns_theta_min 2.35
_diffrn_standards_number 0
_exptl_absorpt_coefficient_mu 1.499
_exptl_absorpt_correction_T_max 0.8645
_exptl_absorpt_correction_T_min 0.7649
_exptl_absorpt_correction_type multi-scan
_exptl_absorpt_process_details 'SADABS 2.05 (Sheldrick, 2002)'
_exptl_crystal_colour 'dark red'
_exptl_crystal_density_diffrn 1.417
_exptl_crystal_density_method 'not measured'
_exptl_crystal_description Block
_exptl_crystal_F_000 1832
_exptl_crystal_size_max 0.24
_exptl_crystal_size_mid 0.15
_exptl_crystal_size_min 0.10
_refine_diff_density_max 1.832
_refine_diff_density_min -1.090
_refine_diff_density_rms 0.127
_refine_ls_extinction_method none
_refine_ls_goodness_of_fit_ref 1.039
_refine_ls_hydrogen_treatment mixed
_refine_ls_matrix_type full
_refine_ls_number_parameters 943
_refine_ls_number_reflns 14503
_refine_ls_number_restraints 2
_refine_ls_restrained_S_all 1.040
_refine_ls_R_factor_all 0.0710
_refine_ls_R_factor_gt 0.0533
_refine_ls_shift/su_max 0.001
_refine_ls_shift/su_mean 0.000
_refine_ls_structure_factor_coef Fsqd
_refine_ls_weighting_details 'calc w=1/[\s^2^(Fo^2^)+(0.0859P)^2^+2.4385P] where P=(Fo^2^+2Fc^2^)/3'
_refine_ls_weighting_scheme calc
_refine_ls_wR_factor_gt 0.1388
_refine_ls_wR_factor_ref 0.1558
_reflns_number_gt 10927
_reflns_number_total 14503
_reflns_threshold_expression >2sigma(I)
_cod_data_source_file ja107374s_si_002.cif
_cod_data_source_block 20auge
_cod_original_formula_sum 'C84.60 H112.20 Fe2 I3 N8 O3.65'
_cod_database_code 4103711

loop_
_symmetry_equiv_pos_as_xyz
'x, y, z'
'-x, -y, -z'

loop_
_atom_site_label
_atom_site_type_symbol
_atom_site_fract_x
_atom_site_fract_y
_atom_site_fract_z
_atom_site_U_iso_or_equiv
_atom_site_adp_type
_atom_site_occupancy
_atom_site_symmetry_multiplicity
_atom_site_calc_flag
_atom_site_refinement_flags
_atom_site_disorder_assembly
_atom_site_disorder_group
I1 I 0.65007(5) 1.48362(17) 0.82379(5) 0.0441(4) Uani 0.915(7) 1 d P A 1
I2 I 0.83204(2) 1.39613(2) 0.756571(17) 0.03320(12) Uani 1 1 d D . .
I3 I 1.01884(5) 1.31711(7) 0.68952(4) 0.0433(3) Uani 0.915(7) 1 d P A 1
I1B I 0.6434(5) 1.4463(13) 0.8300(4) 0.048(2) Uiso 0.085(7) 1 d PD A 2
I3B I 1.0213(13) 1.3252(17) 0.6830(12) 0.127(9) Uiso 0.085(7) 1 d PD A 2
Fe1 Fe 0.32669(4) 1.01260(4) 0.83744(3) 0.01748(16) Uani 1 1 d . . .
Fe2 Fe 0.47210(4) 1.03945(4) 0.65808(3) 0.01967(17) Uani 1 1 d . . .
O1 O 0.3679(2) 1.0050(2) 0.74268(16) 0.0195(7) Uani 1 1 d . . .
H1 H 0.339(4) 0.981(4) 0.724(3) 0.035(17) Uiso 1 1 d . . .
N1 N 0.3300(2) 0.8775(3) 0.88110(19) 0.0180(8) Uani 1 1 d . . .
N2 N 0.1781(3) 1.0035(3) 0.86410(19) 0.0202(8) Uani 1 1 d . . .
N3 N 0.3033(3) 1.1495(3) 0.8390(2) 0.0209(8) Uani 1 1 d . . .
N4 N 0.4552(2) 1.0224(3) 0.85639(18) 0.0176(8) Uani 1 1 d . . .
N101 N 0.4977(3) 0.9171(3) 0.62956(19) 0.0205(8) Uani 1 1 d . . .
N102 N 0.3899(3) 1.0714(3) 0.59461(19) 0.0219(9) Uani 1 1 d . . .
N103 N 0.4841(3) 1.1730(3) 0.6531(2) 0.0228(9) Uani 1 1 d . . .
N104 N 0.5982(3) 1.0206(3) 0.68072(19) 0.0190(8) Uani 1 1 d . . .
C1 C 0.4141(3) 0.8244(3) 0.8755(2) 0.0201(10) Uani 1 1 d . . .
C2 C 0.3865(3) 0.7284(3) 0.8991(2) 0.0236(10) Uani 1 1 d . . .
C3 C 0.2873(3) 0.7259(3) 0.9207(3) 0.0256(11) Uani 1 1 d . . .
C4 C 0.2533(3) 0.8180(3) 0.9063(2) 0.0205(10) Uani 1 1 d . . .
C5 C 0.1563(3) 0.8417(3) 0.9118(2) 0.0209(10) Uani 1 1 d . . .
H5A H 0.1097 0.7946 0.9325 0.025 Uiso 1 1 calc R . .
C6 C 0.1218(3) 0.9267(3) 0.8902(2) 0.0214(10) Uani 1 1 d . . .
C7 C 0.0234(3) 0.9477(3) 0.8888(2) 0.0212(10) Uani 1 1 d . . .
C8 C 0.0211(3) 1.0363(3) 0.8609(2) 0.0202(10) Uani 1 1 d . . .
C9 C 0.1169(3) 1.0716(3) 0.8465(2) 0.0200(10) Uani 1 1 d . . .
C10 C 0.1406(3) 1.1632(3) 0.8268(2) 0.0228(10) Uani 1 1 d . . .
H10A H 0.0956 1.2036 0.8112 0.027 Uiso 1 1 calc R . .
C11 C 0.2249(3) 1.2002(3) 0.8282(2) 0.0220(10) Uani 1 1 d . . .
C12 C 0.2385(4) 1.2950(3) 0.8267(3) 0.0268(11) Uani 1 1 d . . .
C13 C 0.3268(3) 1.3020(3) 0.8371(2) 0.0243(11) Uani 1 1 d . . .
C14 C 0.3669(3) 1.2111(3) 0.8434(2) 0.0204(10) Uani 1 1 d . . .
C15 C 0.4566(3) 1.1873(3) 0.8516(2) 0.0210(10) Uani 1 1 d . . .
H15A H 0.4947 1.2358 0.8529 0.025 Uiso 1 1 calc R . .
C16 C 0.4973(3) 1.1013(3) 0.8581(2) 0.0212(10) Uani 1 1 d . . .
C17 C 0.5922(3) 1.0809(3) 0.8662(2) 0.0220(10) Uani 1 1 d . . .
C18 C 0.6082(3) 0.9901(3) 0.8684(2) 0.0209(10) Uani 1 1 d . . .
C19 C 0.5225(3) 0.9529(3) 0.8599(2) 0.0191(10) Uani 1 1 d . . .
C20 C 0.5074(3) 0.8616(3) 0.8571(2) 0.0191(10) Uani 1 1 d . . .
C21 C 0.4494(3) 0.6451(3) 0.9076(3) 0.0262(11) Uani 1 1 d . . .
H21A H 0.5078 0.6492 0.8667 0.031 Uiso 1 1 calc R . .
H21B H 0.4129 0.5904 0.9096 0.031 Uiso 1 1 calc R . .
C22 C 0.4815(4) 0.6331(4) 0.9717(3) 0.0335(12) Uani 1 1 d . . .
H22A H 0.5257 0.5804 0.9724 0.050 Uiso 1 1 calc R . .
H22B H 0.4245 0.6230 1.0127 0.050 Uiso 1 1 calc R . .
H22C H 0.5152 0.6880 0.9713 0.050 Uiso 1 1 calc R . .
C23 C 0.2234(4) 0.6446(3) 0.9527(3) 0.0344(13) Uani 1 1 d . . .
H23A H 0.1631 0.6631 0.9860 0.041 Uiso 1 1 calc R . .
H23B H 0.2572 0.5985 0.9785 0.041 Uiso 1 1 calc R . .
C24 C 0.1968(5) 0.6017(4) 0.9010(4) 0.0553(18) Uani 1 1 d . . .
H24A H 0.1596 0.5461 0.9244 0.083 Uiso 1 1 calc R . .
H24B H 0.2562 0.5864 0.8663 0.083 Uiso 1 1 calc R . .
H24C H 0.1574 0.6448 0.8786 0.083 Uiso 1 1 calc R . .
C25 C -0.0583(3) 0.8796(3) 0.9169(2) 0.0253(11) Uani 1 1 d . . .
H25A H -0.0329 0.8191 0.9064 0.030 Uiso 1 1 calc R . .
H25B H -0.1086 0.8984 0.8940 0.030 Uiso 1 1 calc R . .
C26 C -0.1044(4) 0.8719(4) 0.9943(3) 0.0391(14) Uani 1 1 d . . .
H26A H -0.1525 0.8230 1.0111 0.059 Uiso 1 1 calc R . .
H26B H -0.1364 0.9297 1.0046 0.059 Uiso 1 1 calc R . .
H26C H -0.0539 0.8579 1.0170 0.059 Uiso 1 1 calc R . .
C27 C -0.0635(3) 1.0937(3) 0.8498(3) 0.0262(11) Uani 1 1 d . . .
H27A H -0.1135 1.0536 0.8474 0.031 Uiso 1 1 calc R . .
H27B H -0.0414 1.1358 0.8052 0.031 Uiso 1 1 calc R . .
C28 C -0.1092(4) 1.1495(4) 0.9068(3) 0.0361(13) Uani 1 1 d . . .
H28A H -0.1589 1.1907 0.8945 0.054 Uiso 1 1 calc R . .
H28B H -0.0587 1.1852 0.9123 0.054 Uiso 1 1 calc R . .
H28C H -0.1391 1.1082 0.9500 0.054 Uiso 1 1 calc R . .
C29 C 0.1639(4) 1.3696(4) 0.8227(3) 0.0385(14) Uani 1 1 d . . .
H29A H 0.1329 1.3611 0.7881 0.046 Uiso 1 1 calc R . .
H29B H 0.1970 1.4292 0.8071 0.046 Uiso 1 1 calc R . .
C30 C 0.0854(4) 1.3704(4) 0.8916(3) 0.0459(16) Uani 1 1 d . . .
H30A H 0.0346 1.4148 0.8853 0.069 Uiso 1 1 calc R . .
H30B H 0.1143 1.3874 0.9243 0.069 Uiso 1 1 calc R . .
H30C H 0.0569 1.3097 0.9096 0.069 Uiso 1 1 calc R . .
C31 C 0.3716(4) 1.3837(3) 0.8464(3) 0.0330(12) Uani 1 1 d . . .
H31A H 0.3436 1.4394 0.8253 0.040 Uiso 1 1 calc R . .
H31B H 0.4423 1.3830 0.8223 0.040 Uiso 1 1 calc R . .
C32 C 0.3552(5) 1.3869(4) 0.9219(3) 0.0457(16) Uani 1 1 d . . .
H32A H 0.3860 1.4413 0.9256 0.069 Uiso 1 1 calc R . .
H32B H 0.3837 1.3323 0.9430 0.069 Uiso 1 1 calc R . .
H32C H 0.2852 1.3892 0.9458 0.069 Uiso 1 1 calc R . .
C33 C 0.6554(3) 1.1502(4) 0.8753(3) 0.0270(11) Uani 1 1 d . . .
H33A H 0.6475 1.2096 0.8470 0.032 Uiso 1 1 calc R . .
H33B H 0.7243 1.1311 0.8588 0.032 Uiso 1 1 calc R . .
C34 C 0.6300(4) 1.1620(5) 0.9514(3) 0.0449(16) Uani 1 1 d . . .
H34A H 0.6776 1.2023 0.9559 0.067 Uiso 1 1 calc R . .
H34B H 0.6317 1.1024 0.9804 0.067 Uiso 1 1 calc R . .
H34C H 0.5649 1.1889 0.9661 0.067 Uiso 1 1 calc R . .
C35 C 0.6901(3) 0.9399(3) 0.8909(2) 0.0223(10) Uani 1 1 d . . .
H35A H 0.7342 0.9849 0.8949 0.027 Uiso 1 1 calc R . .
H35B H 0.7279 0.9047 0.8552 0.027 Uiso 1 1 calc R . .
C36 C 0.6544(4) 0.8753(4) 0.9591(3) 0.0330(12) Uani 1 1 d . . .
H36A H 0.7102 0.8441 0.9709 0.049 Uiso 1 1 calc R . .
H36B H 0.6113 0.8301 0.9553 0.049 Uiso 1 1 calc R . .
H36C H 0.6189 0.9099 0.9950 0.049 Uiso 1 1 calc R . .
C37 C 0.5961(3) 0.8035(3) 0.8314(2) 0.0221(10) Uani 1 1 d . . .
H37A H 0.5938 0.7479 0.8663 0.027 Uiso 1 1 calc R . .
H37B H 0.6549 0.8378 0.8264 0.027 Uiso 1 1 calc R . .
C38 C 0.6056(3) 0.7747(3) 0.7617(2) 0.0232(10) Uani 1 1 d . . .
H38A H 0.6706 0.7468 0.7446 0.028 Uiso 1 1 calc R . .
H38B H 0.5566 0.7276 0.7695 0.028 Uiso 1 1 calc R . .
C101 C 0.5345(3) 0.8426(3) 0.6668(2) 0.0207(10) Uani 1 1 d . . .
C102 C 0.5157(3) 0.7597(3) 0.6456(2) 0.0239(10) Uani 1 1 d . . .
C103 C 0.4761(4) 0.7862(4) 0.5932(3) 0.0292(12) Uani 1 1 d . . .
C104 C 0.4598(3) 0.8825(3) 0.5864(2) 0.0229(10) Uani 1 1 d . . .
C105 C 0.4043(3) 0.9319(3) 0.5488(2) 0.0243(11) Uani 1 1 d . . .
H10B H 0.3895 0.9033 0.5162 0.029 Uiso 1 1 calc R . .
C106 C 0.3682(3) 1.0191(3) 0.5539(2) 0.0235(10) Uani 1 1 d . . .
C107 C 0.2960(3) 1.0636(4) 0.5246(2) 0.0256(11) Uani 1 1 d . . .
C108 C 0.2713(3) 1.1422(4) 0.5496(3) 0.0272(11) Uani 1 1 d . . .
C109 C 0.3317(3) 1.1483(3) 0.5925(2) 0.0246(11) Uani 1 1 d . . .
C110 C 0.3376(4) 1.2225(4) 0.6221(3) 0.0311(12) Uani 1 1 d . . .
H11A H 0.2865 1.2664 0.6260 0.037 Uiso 1 1 calc R . .
C111 C 0.4130(4) 1.2371(3) 0.6465(3) 0.0278(11) Uani 1 1 d . . .
C112 C 0.4360(4) 1.3231(4) 0.6594(3) 0.0350(13) Uani 1 1 d . . .
C113 C 0.5258(4) 1.3133(4) 0.6691(3) 0.0344(13) Uani 1 1 d . . .
C114 C 0.5540(4) 1.2189(3) 0.6661(2) 0.0277(11) Uani 1 1 d . . .
C115 C 0.6377(3) 1.1777(3) 0.6773(2) 0.0264(11) Uani 1 1 d . . .
H11B H 0.6840 1.2163 0.6817 0.032 Uiso 1 1 calc R . .
C116 C 0.6600(3) 1.0859(3) 0.6826(2) 0.0223(10) Uani 1 1 d . . .
C117 C 0.7445(3) 1.0422(4) 0.6970(2) 0.0252(11) Uani 1 1 d . . .
C118 C 0.7323(3) 0.9503(4) 0.7075(2) 0.0251(11) Uani 1 1 d . . .
C119 C 0.6385(3) 0.9368(3) 0.6989(2) 0.0216(10) Uani 1 1 d . . .
C120 C 0.5925(3) 0.8523(3) 0.7066(2) 0.0201(10) Uani 1 1 d . . .
C121 C 0.5358(4) 0.6623(3) 0.6729(3) 0.0295(11) Uani 1 1 d . . .
H12A H 0.5931 0.6597 0.6894 0.035 Uiso 1 1 calc R . .
H12B H 0.5513 0.6266 0.6353 0.035 Uiso 1 1 calc R . .
C122 C 0.4482(4) 0.6188(4) 0.7324(3) 0.0369(13) Uani 1 1 d . . .
H12C H 0.4673 0.5589 0.7532 0.055 Uiso 1 1 calc R . .
H12D H 0.3946 0.6117 0.7145 0.055 Uiso 1 1 calc R . .
H12E H 0.4273 0.6582 0.7671 0.055 Uiso 1 1 calc R . .
C123 C 0.4508(4) 0.7296(4) 0.5475(3) 0.0403(14) Uani 1 1 d . . .
H12F H 0.4724 0.7627 0.4995 0.048 Uiso 1 1 calc R . .
H12G H 0.4877 0.6714 0.5493 0.048 Uiso 1 1 calc R . .
C124 C 0.3449(4) 0.7089(4) 0.5668(3) 0.0467(15) Uani 1 1 d . . .
H12H H 0.3345 0.6729 0.5349 0.070 Uiso 1 1 calc R . .
H12I H 0.3077 0.7660 0.5644 0.070 Uiso 1 1 calc R . .
H12J H 0.3232 0.6741 0.6137 0.070 Uiso 1 1 calc R . .
C125 C 0.2536(4) 1.0264(4) 0.4786(3) 0.0327(12) Uani 1 1 d . . .
H12K H 0.3031 0.9877 0.4514 0.039 Uiso 1 1 calc R . .
H12L H 0.2376 1.0777 0.4460 0.039 Uiso 1 1 calc R . .
C126 C 0.1627(4) 0.9705(5) 0.5167(3) 0.0488(16) Uani 1 1 d . . .
H12M H 0.1340 0.9547 0.4835 0.073 Uiso 1 1 calc R . .
H12N H 0.1157 1.0061 0.5473 0.073 Uiso 1 1 calc R . .
H12O H 0.1797 0.9145 0.5439 0.073 Uiso 1 1 calc R . .
C127 C 0.2009(4) 1.2141(4) 0.5338(3) 0.0350(13) Uani 1 1 d . . .
H12P H 0.1661 1.2383 0.5762 0.042 Uiso 1 1 calc R . .
H12Q H 0.1520 1.1859 0.5198 0.042 Uiso 1 1 calc R . .
C128 C 0.2480(4) 1.2932(4) 0.4774(3) 0.0425(14) Uani 1 1 d . . .
H12R H 0.1981 1.3384 0.4706 0.064 Uiso 1 1 calc R . .
H12S H 0.2797 1.2704 0.4345 0.064 Uiso 1 1 calc R . .
H12T H 0.2965 1.3217 0.4908 0.064 Uiso 1 1 calc R . .
C129 C 0.3746(5) 1.4079(4) 0.6553(3) 0.0502(17) Uani 1 1 d . . .
H12U H 0.3857 1.4474 0.6854 0.060 Uiso 1 1 calc R . .
H12V H 0.3051 1.3909 0.6725 0.060 Uiso 1 1 calc R . .
C130 C 0.3976(7) 1.4608(5) 0.5823(4) 0.072(2) Uani 1 1 d . . .
H13A H 0.3589 1.5173 0.5823 0.107 Uiso 1 1 calc R . .
H13B H 0.3817 1.4237 0.5532 0.107 Uiso 1 1 calc R . .
H13C H 0.4669 1.4756 0.5645 0.107 Uiso 1 1 calc R . .
C131 C 0.5856(5) 1.3833(4) 0.6787(3) 0.0442(15) Uani 1 1 d . . .
H13D H 0.6152 1.3564 0.7150 0.053 Uiso 1 1 calc R . .
H13E H 0.5429 1.4344 0.6948 0.053 Uiso 1 1 calc R . .
C132 C 0.6656(6) 1.4202(5) 0.6137(4) 0.065(2) Uani 1 1 d . . .
H13F H 0.7024 1.4662 0.6231 0.097 Uiso 1 1 calc R . .
H13G H 0.6367 1.4479 0.5778 0.097 Uiso 1 1 calc R . .
H13H H 0.7093 1.3702 0.5982 0.097 Uiso 1 1 calc R . .
C133 C 0.8301(4) 1.0916(4) 0.6999(3) 0.0321(12) Uani 1 1 d . . .
H13I H 0.8568 1.0553 0.7351 0.039 Uiso 1 1 calc R . .
H13J H 0.8074 1.1509 0.7144 0.039 Uiso 1 1 calc R . .
C134 C 0.9113(4) 1.1088(5) 0.6310(3) 0.058(2) Uani 1 1 d . . .
H13K H 0.9647 1.1410 0.6360 0.088 Uiso 1 1 calc R . .
H13L H 0.8858 1.1461 0.5961 0.088 Uiso 1 1 calc R . .
H13M H 0.9352 1.0504 0.6168 0.088 Uiso 1 1 calc R . .
C135 C 0.8094(3) 0.8798(4) 0.7150(3) 0.0287(12) Uani 1 1 d . . .
H13N H 0.7795 0.8296 0.7529 0.034 Uiso 1 1 calc R . .
H13O H 0.8597 0.9078 0.7277 0.034 Uiso 1 1 calc R . .
C136 C 0.8581(4) 0.8400(4) 0.6498(3) 0.0381(14) Uani 1 1 d . . .
H13P H 0.9108 0.7985 0.6568 0.057 Uiso 1 1 calc R . .
H13Q H 0.8847 0.8896 0.6113 0.057 Uiso 1 1 calc R . .
H13R H 0.8101 0.8065 0.6396 0.057 Uiso 1 1 calc R . .
O1S O 0.2418(3) 0.9071(3) 0.7192(2) 0.0523(12) Uani 1 1 d . . .
C1S C 0.1555(4) 0.9442(4) 0.7042(3) 0.0390(14) Uani 1 1 d . . .
H1SA H 0.1716 0.9799 0.6570 0.047 Uiso 1 1 calc R . .
H1SB H 0.1203 0.9842 0.7371 0.047 Uiso 1 1 calc R . .
C2S C 0.0942(5) 0.8619(5) 0.7113(4) 0.069(2) Uani 1 1 d . . .
H2SA H 0.0263 0.8710 0.7394 0.082 Uiso 1 1 calc R . .
H2SB H 0.0943 0.8522 0.6655 0.082 Uiso 1 1 calc R . .
C3S C 0.1397(5) 0.7821(5) 0.7457(5) 0.076(2) Uani 1 1 d . . .
H3SA H 0.1049 0.7685 0.7956 0.091 Uiso 1 1 calc R . .
H3SB H 0.1389 0.7273 0.7256 0.091 Uiso 1 1 calc R . .
C4S C 0.2414(4) 0.8111(4) 0.7329(3) 0.0417(14) Uani 1 1 d . . .
H4SA H 0.2630 0.7880 0.7737 0.050 Uiso 1 1 calc R . .
H4SB H 0.2860 0.7868 0.6932 0.050 Uiso 1 1 calc R . .
O2S O 0.9194(5) 0.3134(4) 0.3912(3) 0.0619(19) Uani 0.65 1 d PG B 1
C5S C 0.9203(9) 0.4116(4) 0.3720(4) 0.143(14) Uani 0.65 1 d PG B 1
H5SA H 0.8635 0.4351 0.3600 0.172 Uiso 0.65 1 d PG B 1
H5SB H 0.9778 0.4332 0.3355 0.172 Uiso 0.65 1 d PG B 1
C6S C 0.9202(9) 0.4337(5) 0.4458(5) 0.090 Uiso 0.65 1 d PG B 1
H6SA H 0.8555 0.4435 0.4745 0.108 Uiso 0.65 1 d PG B 1
H6SB H 0.9591 0.4859 0.4401 0.108 Uiso 0.65 1 d PG B 1
C7S C 0.9666(8) 0.3434(6) 0.4758(4) 0.129(9) Uani 0.65 1 d PG B 1
H7SA H 0.9544 0.3374 0.5245 0.155 Uiso 0.65 1 d PG B 1
H7SB H 1.0353 0.3402 0.4535 0.155 Uiso 0.65 1 d PG B 1
C8S C 0.9157(7) 0.2771(4) 0.4598(4) 0.076(4) Uani 0.65 1 d PG B 1
H8SA H 0.9474 0.2186 0.4630 0.091 Uiso 0.65 1 d PG B 1
H8SB H 0.8498 0.2714 0.4896 0.091 Uiso 0.65 1 d PG B 1
O3S O 0.8510(12) 0.4667(13) 0.4371(11) 0.136(8) Uiso 0.35 1 d PG C 2
C9S C 0.9116(17) 0.4137(16) 0.3842(10) 0.110(17) Uiso 0.35 1 d PG C 2
H9SA H 0.9332 0.4512 0.3394 0.132 Uiso 0.35 1 d PG C 2
H9SB H 0.8775 0.3621 0.3819 0.132 Uiso 0.35 1 d PG C 2
C10S C 1.0021(13) 0.3827(15) 0.4154(11) 0.090 Uiso 0.35 1 d PG C 2
H10C H 1.0537 0.4264 0.3974 0.108 Uiso 0.35 1 d PG C 2
H10D H 1.0273 0.3237 0.4063 0.108 Uiso 0.35 1 d PG C 2
C11S C 0.9501(16) 0.3809(15) 0.4935(9) 0.105(12) Uiso 0.35 1 d PG C 2
H11C H 0.9948 0.3757 0.5197 0.126 Uiso 0.35 1 d PG C 2
H11D H 0.9017 0.3343 0.5131 0.126 Uiso 0.35 1 d PG C 2
C12S C 0.9071(15) 0.4740(13) 0.4844(9) 0.085(7) Uiso 0.35 1 d PG C 2
H12W H 0.8655 0.4882 0.5273 0.102 Uiso 0.35 1 d PG C 2
H12X H 0.9566 0.5195 0.4642 0.102 Uiso 0.35 1 d PG C 2
O4S O 0.9463(4) 0.5865(4) 0.8319(3) 0.064(2) Uani 0.65 1 d PG . .
C13S C 0.8807(6) 0.5803(4) 0.9052(2) 0.119(7) Uani 0.65 1 d PG . .
H13S H 0.9173 0.5854 0.9355 0.143 Uiso 0.65 1 d PG . .
H13T H 0.8461 0.5238 0.9207 0.143 Uiso 0.65 1 d PG . .
C14S C 0.8086(4) 0.6640(5) 0.9013(3) 0.047(2) Uani 0.65 1 d PG . .
H14A H 0.8028 0.6977 0.9374 0.056 Uiso 0.65 1 d PG . .
H14B H 0.7452 0.6437 0.9052 0.056 Uiso 0.65 1 d PG . .
C15S C 0.8513(4) 0.7193(3) 0.8348(3) 0.034(2) Uani 0.65 1 d PG . .
H15B H 0.8969 0.7613 0.8372 0.041 Uiso 0.65 1 d PG . .
H15C H 0.8020 0.7532 0.8183 0.041 Uiso 0.65 1 d PG . .
C16S C 0.8982(4) 0.6574(4) 0.7919(2) 0.040(2) Uani 0.65 1 d PG . .
H16A H 0.8519 0.6296 0.7776 0.048 Uiso 0.65 1 d PG . .
H16B H 0.9457 0.6882 0.7518 0.048 Uiso 0.65 1 d PG . .

loop_
_atom_site_aniso_label
_atom_site_aniso_U_11
_atom_site_aniso_U_22
_atom_site_aniso_U_33
_atom_site_aniso_U_23
_atom_site_aniso_U_13
_atom_site_aniso_U_12
I1 0.0321(3) 0.0603(10) 0.0415(3) -0.0194(4) -0.0098(2) 0.0107(3)
I2 0.0314(2) 0.0381(2) 0.0323(2) -0.00902(16) -0.01183(15) 0.00225(15)
I3 0.0418(4) 0.0535(4) 0.0338(4) -0.0119(2) -0.0125(2) 0.0215(2)
Fe1 0.0135(3) 0.0208(4) 0.0195(3) -0.0066(3) -0.0054(3) 0.0007(3)
Fe2 0.0187(3) 0.0211(4) 0.0209(4) -0.0065(3) -0.0072(3) 0.0015(3)
O1 0.0171(16) 0.0243(18) 0.0193(17) -0.0076(14) -0.0062(13) -0.0014(14)
N1 0.0129(17) 0.021(2) 0.021(2) -0.0065(16) -0.0049(15) -0.0003(15)
N2 0.0136(18) 0.024(2) 0.022(2) -0.0070(17) -0.0015(15) -0.0009(16)
N3 0.0169(19) 0.020(2) 0.025(2) -0.0049(17) -0.0049(16) -0.0001(16)
N4 0.0148(18) 0.021(2) 0.0166(19) -0.0041(16) -0.0038(15) 0.0009(15)
N101 0.0173(19) 0.025(2) 0.021(2) -0.0076(17) -0.0073(16) 0.0027(16)
N102 0.0210(19) 0.024(2) 0.020(2) -0.0066(17) -0.0042(16) 0.0010(17)
N103 0.026(2) 0.019(2) 0.024(2) -0.0050(17) -0.0074(17) -0.0025(17)
N104 0.0180(19) 0.023(2) 0.0171(19) -0.0084(16) -0.0038(15) 0.0011(16)
C1 0.023(2) 0.020(2) 0.020(2) -0.0074(19) -0.0085(19) 0.0033(19)
C2 0.025(2) 0.022(3) 0.026(3) -0.005(2) -0.011(2) 0.000(2)
C3 0.024(2) 0.024(3) 0.029(3) -0.003(2) -0.008(2) 0.000(2)
C4 0.018(2) 0.021(2) 0.025(3) -0.008(2) -0.0071(19) -0.0031(19)
C5 0.018(2) 0.022(3) 0.022(2) -0.007(2) -0.0028(18) -0.0042(19)
C6 0.019(2) 0.029(3) 0.017(2) -0.011(2) -0.0028(18) -0.003(2)
C7 0.017(2) 0.033(3) 0.015(2) -0.009(2) -0.0026(18) -0.003(2)
C8 0.011(2) 0.031(3) 0.020(2) -0.014(2) -0.0030(18) 0.0020(19)
C9 0.018(2) 0.025(3) 0.018(2) -0.007(2) -0.0033(18) 0.0006(19)
C10 0.018(2) 0.030(3) 0.023(2) -0.010(2) -0.0076(19) 0.004(2)
C11 0.020(2) 0.028(3) 0.020(2) -0.006(2) -0.0080(19) 0.001(2)
C12 0.029(3) 0.020(3) 0.030(3) 0.000(2) -0.010(2) 0.000(2)
C13 0.025(2) 0.021(3) 0.027(3) -0.001(2) -0.010(2) -0.001(2)
C14 0.017(2) 0.020(2) 0.022(2) -0.004(2) -0.0041(18) -0.0016(19)
C15 0.019(2) 0.025(3) 0.020(2) -0.007(2) -0.0043(18) -0.0048(19)
C16 0.017(2) 0.029(3) 0.017(2) -0.004(2) -0.0042(18) -0.002(2)
C17 0.016(2) 0.033(3) 0.017(2) -0.009(2) -0.0022(18) 0.000(2)
C18 0.015(2) 0.029(3) 0.018(2) -0.007(2) -0.0027(18) -0.0012(19)
C19 0.015(2) 0.030(3) 0.013(2) -0.0042(19) -0.0053(17) 0.0031(19)
C20 0.018(2) 0.022(2) 0.019(2) -0.0040(19) -0.0091(18) 0.0038(19)
C21 0.025(2) 0.021(3) 0.034(3) -0.009(2) -0.010(2) 0.003(2)
C22 0.034(3) 0.028(3) 0.035(3) 0.000(2) -0.011(2) 0.006(2)
C23 0.023(3) 0.024(3) 0.055(4) -0.005(3) -0.011(2) -0.003(2)
C24 0.061(4) 0.037(4) 0.073(5) -0.005(3) -0.029(4) -0.010(3)
C25 0.016(2) 0.034(3) 0.028(3) -0.007(2) -0.009(2) -0.001(2)
C26 0.029(3) 0.058(4) 0.028(3) -0.002(3) -0.006(2) -0.012(3)
C27 0.020(2) 0.031(3) 0.031(3) -0.007(2) -0.012(2) -0.002(2)
C28 0.022(3) 0.045(3) 0.051(4) -0.026(3) -0.017(2) 0.013(2)
C29 0.031(3) 0.026(3) 0.063(4) 0.000(3) -0.025(3) 0.000(2)
C30 0.030(3) 0.036(3) 0.073(5) -0.021(3) -0.015(3) 0.011(3)
C31 0.027(3) 0.021(3) 0.052(4) -0.001(2) -0.016(2) -0.001(2)
C32 0.059(4) 0.025(3) 0.073(4) -0.016(3) -0.045(4) 0.000(3)
C33 0.016(2) 0.033(3) 0.037(3) -0.016(2) -0.010(2) 0.004(2)
C34 0.024(3) 0.073(4) 0.045(4) -0.038(3) -0.003(2) -0.008(3)
C35 0.014(2) 0.028(3) 0.026(3) -0.008(2) -0.0052(18) -0.0038(19)
C36 0.024(3) 0.044(3) 0.032(3) 0.000(2) -0.014(2) -0.003(2)
C37 0.019(2) 0.026(3) 0.022(2) -0.007(2) -0.0073(19) 0.0053(19)
C38 0.020(2) 0.025(3) 0.025(3) -0.006(2) -0.0062(19) 0.006(2)
C101 0.017(2) 0.024(3) 0.020(2) -0.007(2) -0.0021(18) 0.0011(19)
C102 0.019(2) 0.028(3) 0.027(3) -0.013(2) -0.006(2) 0.002(2)
C103 0.027(3) 0.036(3) 0.029(3) -0.014(2) -0.011(2) 0.007(2)
C104 0.020(2) 0.029(3) 0.021(2) -0.009(2) -0.0065(19) 0.003(2)
C105 0.021(2) 0.033(3) 0.024(3) -0.014(2) -0.009(2) 0.003(2)
C106 0.022(2) 0.030(3) 0.020(2) -0.006(2) -0.0084(19) 0.002(2)
C107 0.021(2) 0.038(3) 0.015(2) -0.003(2) -0.0042(19) 0.001(2)
C108 0.021(2) 0.034(3) 0.024(3) -0.003(2) -0.007(2) 0.004(2)
C109 0.019(2) 0.030(3) 0.022(3) -0.003(2) -0.0044(19) 0.006(2)
C110 0.033(3) 0.030(3) 0.030(3) -0.007(2) -0.010(2) 0.011(2)
C111 0.033(3) 0.020(3) 0.028(3) -0.002(2) -0.007(2) 0.000(2)
C112 0.051(3) 0.024(3) 0.031(3) -0.011(2) -0.012(3) 0.010(2)
C113 0.048(3) 0.030(3) 0.027(3) -0.008(2) -0.012(2) -0.003(3)
C114 0.038(3) 0.020(3) 0.023(3) -0.004(2) -0.005(2) -0.007(2)
C115 0.024(2) 0.029(3) 0.024(3) -0.005(2) -0.004(2) -0.008(2)
C116 0.023(2) 0.028(3) 0.016(2) -0.007(2) -0.0046(19) -0.003(2)
C117 0.020(2) 0.039(3) 0.018(2) -0.011(2) -0.0039(19) -0.004(2)
C118 0.017(2) 0.042(3) 0.018(2) -0.008(2) -0.0057(19) 0.001(2)
C119 0.017(2) 0.030(3) 0.015(2) -0.006(2) -0.0014(18) 0.003(2)
C120 0.015(2) 0.026(3) 0.016(2) -0.0067(19) 0.0012(17) 0.0041(19)
C121 0.036(3) 0.026(3) 0.032(3) -0.014(2) -0.012(2) 0.003(2)
C122 0.043(3) 0.028(3) 0.043(3) -0.006(3) -0.016(3) -0.003(2)
C123 0.052(4) 0.025(3) 0.053(4) -0.017(3) -0.026(3) 0.006(3)
C124 0.054(4) 0.040(4) 0.055(4) -0.018(3) -0.023(3) -0.006(3)
C125 0.029(3) 0.049(3) 0.021(3) -0.012(2) -0.009(2) 0.013(2)
C126 0.038(3) 0.079(5) 0.038(3) -0.026(3) -0.014(3) -0.004(3)
C127 0.024(3) 0.050(4) 0.033(3) -0.010(3) -0.013(2) 0.014(2)
C128 0.039(3) 0.044(4) 0.047(4) -0.003(3) -0.021(3) 0.013(3)
C129 0.077(5) 0.026(3) 0.063(4) -0.023(3) -0.039(4) 0.022(3)
C130 0.116(7) 0.030(4) 0.080(6) -0.011(4) -0.050(5) 0.021(4)
C131 0.071(4) 0.024(3) 0.045(4) -0.011(3) -0.025(3) -0.003(3)
C132 0.088(5) 0.047(4) 0.064(5) 0.000(4) -0.029(4) -0.033(4)
C133 0.026(3) 0.047(3) 0.030(3) -0.013(2) -0.013(2) -0.008(2)
C134 0.030(3) 0.096(6) 0.050(4) -0.031(4) 0.004(3) -0.032(3)
C135 0.016(2) 0.044(3) 0.028(3) -0.009(2) -0.008(2) 0.002(2)
C136 0.030(3) 0.047(4) 0.036(3) -0.012(3) -0.010(2) 0.016(3)
O1S 0.049(2) 0.049(3) 0.075(3) -0.012(2) -0.039(2) -0.014(2)
C1S 0.031(3) 0.057(4) 0.033(3) -0.016(3) -0.011(2) 0.000(3)
C2S 0.058(4) 0.092(6) 0.065(5) 0.011(4) -0.038(4) -0.046(4)
C3S 0.050(4) 0.066(5) 0.116(7) -0.018(5) -0.027(5) -0.015(4)
C4S 0.043(3) 0.045(4) 0.040(3) -0.020(3) -0.007(3) -0.011(3)
O2S 0.059(4) 0.063(5) 0.062(5) -0.012(4) -0.018(4) 0.007(4)
C5S 0.32(4) 0.089(13) 0.055(9) -0.015(8) -0.079(14) -0.082(16)
C7S 0.117(12) 0.089(12) 0.199(19) 0.099(13) -0.130(14) -0.073(10)
C8S 0.086(9) 0.068(8) 0.063(8) -0.022(7) -0.004(7) 0.002(7)
O4S 0.077(5) 0.054(5) 0.060(5) 0.005(4) -0.029(4) 0.000(4)
C13S 0.138(13) 0.115(12) 0.036(7) 0.042(7) 0.024(7) 0.074(10)
C14S 0.041(5) 0.045(6) 0.061(6) -0.034(5) -0.012(5) 0.015(4)
C15S 0.066(6) 0.012(4) 0.035(5) 0.006(3) -0.037(4) 0.007(4)
C16S 0.038(5) 0.032(5) 0.050(6) 0.018(4) -0.028(4) -0.012(4)

loop_
_atom_type_symbol
_atom_type_description
_atom_type_scat_dispersion_real
_atom_type_scat_dispersion_imag
_atom_type_scat_source
C C 0.0033 0.0016 'International Tables Vol C Tables 4.2.6.8 and 6.1.1.4'
H H 0.0000 0.0000 'International Tables Vol C Tables 4.2.6.8 and 6.1.1.4'
N N 0.0061 0.0033 'International Tables Vol C Tables 4.2.6.8 and 6.1.1.4'
O O 0.0106 0.0060 'International Tables Vol C Tables 4.2.6.8 and 6.1.1.4'
Fe Fe 0.3463 0.8444 'International Tables Vol C Tables 4.2.6.8 and 6.1.1.4'
I I -0.4742 1.8119 'International Tables Vol C Tables 4.2.6.8 and 6.1.1.4'

loop_
_geom_angle_atom_site_label_1
_geom_angle_atom_site_label_2
_geom_angle_atom_site_label_3
_geom_angle
I1B I2 I3 171.7(4)
I1B I2 I1 10.9(3)
I3 I2 I1 177.06(5)
I1B I2 I3B 174.2(5)
I3 I2 I3B 3.1(5)
I1 I2 I3B 174.7(5)
O1 Fe1 N4 102.41(14)
O1 Fe1 N3 104.20(15)
N4 Fe1 N3 89.11(15)
O1 Fe1 N2 103.05(15)
N4 Fe1 N2 154.51(15)
N3 Fe1 N2 85.85(15)
O1 Fe1 N1 101.04(14)
N4 Fe1 N1 85.74(14)
N3 Fe1 N1 154.75(15)
N2 Fe1 N1 88.25(14)
O1 Fe2 N103 102.93(15)
O1 Fe2 N101 98.26(15)
N103 Fe2 N101 158.77(16)
O1 Fe2 N102 97.81(15)
N103 Fe2 N102 87.33(16)
N101 Fe2 N102 88.59(15)
O1 Fe2 N104 107.47(14)
N103 Fe2 N104 88.59(16)
N101 Fe2 N104 86.24(15)
N102 Fe2 N104 154.67(15)
Fe1 O1 Fe2 142.5(2)
Fe1 O1 H1 125(4)
Fe2 O1 H1 92(4)
C4 N1 C1 106.4(4)
C4 N1 Fe1 127.0(3)
C1 N1 Fe1 124.9(3)
C6 N2 C9 105.4(4)
C6 N2 Fe1 128.2(3)
C9 N2 Fe1 125.3(3)
C11 N3 C14 105.8(4)
C11 N3 Fe1 126.5(3)
C14 N3 Fe1 127.4(3)
C16 N4 C19 107.0(4)
C16 N4 Fe1 126.3(3)
C19 N4 Fe1 126.1(3)
C104 N101 C101 106.8(4)
C104 N101 Fe2 127.8(3)
C101 N101 Fe2 122.9(3)
C106 N102 C109 106.0(4)
C106 N102 Fe2 129.1(3)
C109 N102 Fe2 124.3(3)
C111 N103 C114 105.4(4)
C111 N103 Fe2 124.9(3)
C114 N103 Fe2 129.0(3)
C116 N104 C119 106.7(4)
C116 N104 Fe2 128.2(3)
C119 N104 Fe2 125.1(3)
N1 C1 C20 123.2(4)
N1 C1 C2 108.7(4)
C20 C1 C2 127.7(4)
C3 C2 C1 107.0(4)
C3 C2 C21 123.1(4)
C1 C2 C21 129.6(4)
C2 C3 C4 107.0(4)
C2 C3 C23 127.9(4)
C4 C3 C23 125.0(4)
N1 C4 C5 125.2(4)
N1 C4 C3 110.6(4)
C5 C4 C3 124.0(4)
C6 C5 C4 126.3(4)
C6 C5 H5A 116.8
C4 C5 H5A 116.8
N2 C6 C5 124.2(4)
N2 C6 C7 110.2(4)
C5 C6 C7 125.6(4)
C8 C7 C6 107.0(4)
C8 C7 C25 129.2(4)
C6 C7 C25 123.8(4)
C7 C8 C9 107.0(4)
C7 C8 C27 129.1(4)
C9 C8 C27 123.7(4)
N2 C9 C10 124.5(4)
N2 C9 C8 110.4(4)
C10 C9 C8 124.6(4)
C11 C10 C9 125.0(4)
C11 C10 H10A 117.5
C9 C10 H10A 117.5
N3 C11 C10 124.1(4)
N3 C11 C12 110.4(4)
C10 C11 C12 125.1(4)
C13 C12 C11 106.9(4)
C13 C12 C29 127.4(5)
C11 C12 C29 125.4(4)
C12 C13 C14 106.4(4)
C12 C13 C31 128.7(4)
C14 C13 C31 124.7(4)
C15 C14 N3 123.7(4)
C15 C14 C13 125.8(4)
N3 C14 C13 110.5(4)
C14 C15 C16 127.5(4)
C14 C15 H15A 116.2
C16 C15 H15A 116.2
N4 C16 C15 125.6(4)
N4 C16 C17 109.6(4)
C15 C16 C17 124.8(4)
C18 C17 C16 107.7(4)
C18 C17 C33 128.4(4)
C16 C17 C33 123.8(4)
C17 C18 C19 106.7(4)
C17 C18 C35 123.1(4)
C19 C18 C35 128.9(4)
N4 C19 C20 124.0(4)
N4 C19 C18 108.8(4)
C20 C19 C18 127.2(4)
C1 C20 C19 122.7(4)
C1 C20 C37 119.8(4)
C19 C20 C37 117.5(4)
C2 C21 C22 113.7(4)
C2 C21 H21A 108.8
C22 C21 H21A 108.8
C2 C21 H21B 108.8
C22 C21 H21B 108.8
H21A C21 H21B 107.7
C21 C22 H22A 109.5
C21 C22 H22B 109.5
H22A C22 H22B 109.5
C21 C22 H22C 109.5
H22A C22 H22C 109.5
H22B C22 H22C 109.5
C3 C23 C24 113.1(5)
C3 C23 H23A 109.0
C24 C23 H23A 109.0
C3 C23 H23B 109.0
C24 C23 H23B 109.0
H23A C23 H23B 107.8
C23 C24 H24A 109.5
C23 C24 H24B 109.5
H24A C24 H24B 109.5
C23 C24 H24C 109.5
H24A C24 H24C 109.5
H24B C24 H24C 109.5
C7 C25 C26 112.1(4)
C7 C25 H25A 109.2
C26 C25 H25A 109.2
C7 C25 H25B 109.2
C26 C25 H25B 109.2
H25A C25 H25B 107.9
C25 C26 H26A 109.5
C25 C26 H26B 109.5
H26A C26 H26B 109.5
C25 C26 H26C 109.5
H26A C26 H26C 109.5
H26B C26 H26C 109.5
C8 C27 C28 112.8(4)
C8 C27 H27A 109.0
C28 C27 H27A 109.0
C8 C27 H27B 109.0
C28 C27 H27B 109.0
H27A C27 H27B 107.8
C27 C28 H28A 109.5
C27 C28 H28B 109.5
H28A C28 H28B 109.5
C27 C28 H28C 109.5
H28A C28 H28C 109.5
H28B C28 H28C 109.5
C12 C29 C30 112.5(5)
C12 C29 H29A 109.1
C30 C29 H29A 109.1
C12 C29 H29B 109.1
C30 C29 H29B 109.1
H29A C29 H29B 107.8
C29 C30 H30A 109.5
C29 C30 H30B 109.5
H30A C30 H30B 109.5
C29 C30 H30C 109.5
H30A C30 H30C 109.5
H30B C30 H30C 109.5
C13 C31 C32 112.3(4)
C13 C31 H31A 109.2
C32 C31 H31A 109.2
C13 C31 H31B 109.2
C32 C31 H31B 109.2
H31A C31 H31B 107.9
C31 C32 H32A 109.5
C31 C32 H32B 109.5
H32A C32 H32B 109.5
C31 C32 H32C 109.5
H32A C32 H32C 109.5
H32B C32 H32C 109.5
C17 C33 C34 112.3(4)
C17 C33 H33A 109.2
C34 C33 H33A 109.2
C17 C33 H33B 109.2
C34 C33 H33B 109.2
H33A C33 H33B 107.9
C33 C34 H34A 109.5
C33 C34 H34B 109.5
H34A C34 H34B 109.5
C33 C34 H34C 109.5
H34A C34 H34C 109.5
H34B C34 H34C 109.5
C18 C35 C36 112.8(4)
C18 C35 H35A 109.0
C36 C35 H35A 109.0
C18 C35 H35B 109.0
C36 C35 H35B 109.0
H35A C35 H35B 107.8
C35 C36 H36A 109.5
C35 C36 H36B 109.5
H36A C36 H36B 109.5
C35 C36 H36C 109.5
H36A C36 H36C 109.5
H36B C36 H36C 109.5
C20 C37 C38 114.0(4)
C20 C37 H37A 108.8
C38 C37 H37A 108.8
C20 C37 H37B 108.8
C38 C37 H37B 108.8
H37A C37 H37B 107.7
C120 C38 C37 114.3(4)
C120 C38 H38A 108.7
C37 C38 H38A 108.7
C120 C38 H38B 108.7
C37 C38 H38B 108.7
H38A C38 H38B 107.6
C120 C101 N101 123.0(4)
C120 C101 C102 127.9(4)
N101 C101 C102 108.2(4)
C103 C102 C101 107.0(4)
C103 C102 C121 124.2(5)
C101 C102 C121 128.8(4)
C102 C103 C104 107.7(4)
C102 C103 C123 129.9(5)
C104 C103 C123 122.4(4)
N101 C104 C105 124.5(4)
N101 C104 C103 109.9(4)
C105 C104 C103 125.1(5)
C104 C105 C106 126.2(5)
C104 C105 H10B 116.9
C106 C105 H10B 116.9
N102 C106 C105 123.3(4)
N102 C106 C107 110.6(4)
C105 C106 C107 125.8(5)
C108 C107 C106 106.9(4)
C108 C107 C125 127.4(4)
C106 C107 C125 125.6(5)
C107 C108 C109 107.0(4)
C107 C108 C127 128.2(5)
C109 C108 C127 124.6(5)
N102 C109 C110 124.2(4)
N102 C109 C108 109.4(4)
C110 C109 C108 126.1(4)
C109 C110 C111 124.5(5)
C109 C110 H11A 117.7
C111 C110 H11A 117.7
N103 C111 C110 123.5(5)
N103 C111 C112 110.5(4)
C110 C111 C112 125.5(5)
C113 C112 C111 107.1(5)
C113 C112 C129 128.4(5)
C111 C112 C129 124.2(5)
C112 C113 C114 106.0(5)
C112 C113 C131 128.6(5)
C114 C113 C131 125.3(5)
N103 C114 C115 123.5(4)
N103 C114 C113 110.8(4)
C115 C114 C113 125.6(5)
C116 C115 C114 126.2(5)
C116 C115 H11B 116.9
C114 C115 H11B 116.9
C115 C116 N104 123.8(4)
C115 C116 C117 126.5(5)
N104 C116 C117 109.5(4)
C118 C117 C116 107.9(4)
C118 C117 C133 127.3(5)
C116 C117 C133 124.8(5)
C117 C118 C119 106.4(4)
C117 C118 C135 125.0(4)
C119 C118 C135 127.9(5)
N104 C119 C120 123.2(4)
N104 C119 C118 109.3(4)
C120 C119 C118 127.4(4)
C101 C120 C119 120.9(4)
C101 C120 C38 121.0(4)
C119 C120 C38 118.1(4)
C102 C121 C122 112.0(4)
C102 C121 H12A 109.2
C122 C121 H12A 109.2
C102 C121 H12B 109.2
C122 C121 H12B 109.2
H12A C121 H12B 107.9
C121 C122 H12C 109.5
C121 C122 H12D 109.5
H12C C122 H12D 109.5
C121 C122 H12E 109.5
H12C C122 H12E 109.5
H12D C122 H12E 109.5
C124 C123 C103 114.4(5)
C124 C123 H12F 108.7
C103 C123 H12F 108.7
C124 C123 H12G 108.7
C103 C123 H12G 108.7
H12F C123 H12G 107.6
C123 C124 H12H 109.5
C123 C124 H12I 109.5
H12H C124 H12I 109.5
C123 C124 H12J 109.5
H12H C124 H12J 109.5
H12I C124 H12J 109.5
C107 C125 C126 113.6(4)
C107 C125 H12K 108.8
C126 C125 H12K 108.8
C107 C125 H12L 108.8
C126 C125 H12L 108.8
H12K C125 H12L 107.7
C125 C126 H12M 109.5
C125 C126 H12N 109.5
H12M C126 H12N 109.5
C125 C126 H12O 109.5
H12M C126 H12O 109.5
H12N C126 H12O 109.5
C108 C127 C128 113.8(4)
C108 C127 H12P 108.8
C128 C127 H12P 108.8
C108 C127 H12Q 108.8
C128 C127 H12Q 108.8
H12P C127 H12Q 107.7
C127 C128 H12R 109.5
C127 C128 H12S 109.5
H12R C128 H12S 109.5
C127 C128 H12T 109.5
H12R C128 H12T 109.5
H12S C128 H12T 109.5
C112 C129 C130 112.0(6)
C112 C129 H12U 109.2
C130 C129 H12U 109.2
C112 C129 H12V 109.2
C130 C129 H12V 109.2
H12U C129 H12V 107.9
C129 C130 H13A 109.5
C129 C130 H13B 109.5
H13A C130 H13B 109.5
C129 C130 H13C 109.5
H13A C130 H13C 109.5
H13B C130 H13C 109.5
C113 C131 C132 113.1(5)
C113 C131 H13D 109.0
C132 C131 H13D 109.0
C113 C131 H13E 109.0
C132 C131 H13E 109.0
H13D C131 H13E 107.8
C131 C132 H13F 109.5
C131 C132 H13G 109.5
H13F C132 H13G 109.5
C131 C132 H13H 109.5
H13F C132 H13H 109.5
H13G C132 H13H 109.5
C117 C133 C134 113.2(4)
C117 C133 H13I 108.9
C134 C133 H13I 108.9
C117 C133 H13J 108.9
C134 C133 H13J 108.9
H13I C133 H13J 107.8
C133 C134 H13K 109.5
C133 C134 H13L 109.5
H13K C134 H13L 109.5
C133 C134 H13M 109.5
H13K C134 H13M 109.5
H13L C134 H13M 109.5
C118 C135 C136 113.5(4)
C118 C135 H13N 108.9
C136 C135 H13N 108.9
C118 C135 H13O 108.9
C136 C135 H13O 108.9
H13N C135 H13O 107.7
C135 C136 H13P 109.5
C135 C136 H13Q 109.5
H13P C136 H13Q 109.5
C135 C136 H13R 109.5
H13P C136 H13R 109.5
H13Q C136 H13R 109.5
C4S O1S C1S 111.8(4)
O1S C1S C2S 105.2(5)
O1S C1S H1SA 110.7
C2S C1S H1SA 110.7
O1S C1S H1SB 110.7
C2S C1S H1SB 110.7
H1SA C1S H1SB 108.8
C3S C2S C1S 106.2(5)
C3S C2S H2SA 110.5
C1S C2S H2SA 110.5
C3S C2S H2SB 110.5
C1S C2S H2SB 110.5
H2SA C2S H2SB 108.7
C4S C3S C2S 104.5(6)
C4S C3S H3SA 110.9
C2S C3S H3SA 110.9
C4S C3S H3SB 110.9
C2S C3S H3SB 110.9
H3SA C3S H3SB 108.9
O1S C4S C3S 107.2(5)
O1S C4S H4SA 110.3
C3S C4S H4SA 110.3
O1S C4S H4SB 110.3
C3S C4S H4SB 110.3
H4SA C4S H4SB 108.5
C8S O2S C5S 116.9
O2S C5S C6S 96.7
H9SA C5S H9SB 128.4
C7S C6S C5S 101.3
C8S C7S C6S 100.5
H10D C7S H11C 128.0
H10D C7S H11D 145.9
H11C C7S H11D 85.5
O2S C8S C7S 102.3
C12S O3S C9S 107.7
C12S O3S H6SA 39.1
C9S O3S H6SA 109.5
O3S C9S C10S 100.0
O3S C9S H5SA 84.5
C10S C9S H5SA 172.9
O3S C9S H5SB 132.5
C10S C9S H5SB 79.1
O3S C9S H9SA 111.8
C10S C9S H9SA 111.8
O3S C9S H9SB 111.8
C10S C9S H9SB 111.8
H9SA C9S H9SB 109.5
C11S C10S C9S 100.7
C11S C10S H7SB 61.6
C9S C10S H7SB 152.8
C11S C10S H10C 111.6
C9S C10S H10C 111.6
C11S C10S H10D 111.6
C9S C10S H10D 111.6
H10C C10S H10D 109.4
C12S C11S C10S 95.1
C12S C11S H7SA 140.9
C10S C11S H7SA 123.9
C12S C11S H7SB 132.0
C10S C11S H7SB 44.1
C12S C11S H11C 112.7
C10S C11S H11C 112.7
C12S C11S H11D 112.7
C10S C11S H11D 112.7
H11C C11S H11D 110.2
O3S C12S C11S 102.0
O3S C12S H6SA 31.0
C11S C12S H6SA 84.8
O3S C12S H6SB 80.2
C11S C12S H6SB 86.2
O3S C12S H12W 111.4
C11S C12S H12W 111.4
O3S C12S H12X 111.4
C11S C12S H12X 111.4
H12W C12S H12X 109.2
C16S O4S C13S 103.7
O4S C13S C14S 103.7
O4S C13S H13S 111.0
C14S C13S H13S 111.0
O4S C13S H13T 111.0
C14S C13S H13T 111.0
H13S C13S H13T 109.0
C15S C14S C13S 105.0
C15S C14S H14A 110.7
C13S C14S H14A 110.7
C15S C14S H14B 110.8
C13S C14S H14B 110.7
H14A C14S H14B 108.8
C16S C15S C14S 105.0
C16S C15S H15B 110.7
C14S C15S H15B 110.8
C16S C15S H15C 110.7
C14S C15S H15C 110.7
H15B C15S H15C 108.8
C15S C16S O4S 107.6
C15S C16S H16A 110.2
O4S C16S H16A 110.2
C15S C16S H16B 110.2
O4S C16S H16B 110.2
H16A C16S H16B 108.5

loop_
_geom_bond_atom_site_label_1
_geom_bond_atom_site_label_2
_geom_bond_distance
I1 I2 2.9197(9)
I2 I1B 2.810(8)
I2 I3 2.9128(7)
I2 I3B 2.928(15)
Fe1 O1 1.897(3)
Fe1 N4 2.041(4)
Fe1 N3 2.054(4)
Fe1 N2 2.054(4)
Fe1 N1 2.055(4)
Fe2 O1 1.934(3)
Fe2 N103 1.994(4)
Fe2 N101 2.002(4)
Fe2 N102 2.015(4)
Fe2 N104 2.016(4)
O1 H1 0.80(6)
N1 C4 1.376(6)
N1 C1 1.393(6)
N2 C6 1.374(6)
N2 C9 1.378(6)
N3 C11 1.377(6)
N3 C14 1.380(6)
N4 C16 1.374(6)
N4 C19 1.383(5)
N101 C104 1.379(6)
N101 C101 1.406(6)
N102 C106 1.370(6)
N102 C109 1.381(6)
N103 C111 1.379(6)
N103 C114 1.382(6)
N104 C116 1.381(6)
N104 C119 1.383(6)
C1 C20 1.406(6)
C1 C2 1.465(6)
C2 C3 1.366(7)
C2 C21 1.508(6)
C3 C4 1.438(6)
C3 C23 1.496(7)
C4 C5 1.399(6)
C5 C6 1.381(7)
C5 H5A 0.9500
C6 C7 1.446(6)
C7 C8 1.345(7)
C7 C25 1.511(6)
C8 C9 1.439(6)
C8 C27 1.501(6)
C9 C10 1.385(7)
C10 C11 1.385(6)
C10 H10A 0.9500
C11 C12 1.436(7)
C12 C13 1.376(7)
C12 C29 1.507(7)
C13 C14 1.438(6)
C13 C31 1.492(7)
C14 C15 1.377(6)
C15 C16 1.378(7)
C15 H15A 0.9500
C16 C17 1.443(6)
C17 C18 1.354(7)
C17 C33 1.502(7)
C18 C19 1.466(6)
C18 C35 1.512(6)
C19 C20 1.412(7)
C20 C37 1.511(6)
C21 C22 1.523(7)
C21 H21A 0.9900
C21 H21B 0.9900
C22 H22A 0.9800
C22 H22B 0.9800
C22 H22C 0.9800
C23 C24 1.508(9)
C23 H23A 0.9900
C23 H23B 0.9900
C24 H24A 0.9800
C24 H24B 0.9800
C24 H24C 0.9800
C25 C26 1.523(7)
C25 H25A 0.9900
C25 H25B 0.9900
C26 H26A 0.9800
C26 H26B 0.9800
C26 H26C 0.9800
C27 C28 1.530(7)
C27 H27A 0.9900
C27 H27B 0.9900
C28 H28A 0.9800
C28 H28B 0.9800
C28 H28C 0.9800
C29 C30 1.529(8)
C29 H29A 0.9900
C29 H29B 0.9900
C30 H30A 0.9800
C30 H30B 0.9800
C30 H30C 0.9800
C31 C32 1.524(8)
C31 H31A 0.9900
C31 H31B 0.9900
C32 H32A 0.9800
C32 H32B 0.9800
C32 H32C 0.9800
C33 C34 1.552(7)
C33 H33A 0.9900
C33 H33B 0.9900
C34 H34A 0.9800
C34 H34B 0.9800
C34 H34C 0.9800
C35 C36 1.517(7)
C35 H35A 0.9900
C35 H35B 0.9900
C36 H36A 0.9800
C36 H36B 0.9800
C36 H36C 0.9800
C37 C38 1.553(7)
C37 H37A 0.9900
C37 H37B 0.9900
C38 C120 1.516(6)
C38 H38A 0.9900
C38 H38B 0.9900
C101 C120 1.384(6)
C101 C102 1.458(7)
C102 C103 1.370(7)
C102 C121 1.503(7)
C103 C104 1.430(7)
C103 C123 1.521(7)
C104 C105 1.379(6)
C105 C106 1.380(7)
C105 H10B 0.9500
C106 C107 1.435(6)
C107 C108 1.354(7)
C107 C125 1.491(7)
C108 C109 1.450(7)
C108 C127 1.494(7)
C109 C110 1.385(7)
C110 C111 1.386(7)
C110 H11A 0.9500
C111 C112 1.441(7)
C112 C113 1.371(8)
C112 C129 1.503(7)
C113 C114 1.447(7)
C113 C131 1.481(8)
C114 C115 1.387(7)
C115 C116 1.379(7)
C115 H11B 0.9500
C116 C117 1.437(7)
C117 C118 1.363(7)
C117 C133 1.508(7)
C118 C119 1.458(6)
C118 C135 1.505(7)
C119 C120 1.426(7)
C121 C122 1.544(7)
C121 H12A 0.9900
C121 H12B 0.9900
C122 H12C 0.9800
C122 H12D 0.9800
C122 H12E 0.9800
C123 C124 1.498(8)
C123 H12F 0.9900
C123 H12G 0.9900
C124 H12H 0.9800
C124 H12I 0.9800
C124 H12J 0.9800
C125 C126 1.518(8)
C125 H12K 0.9900
C125 H12L 0.9900
C126 H12M 0.9800
C126 H12N 0.9800
C126 H12O 0.9800
C127 C128 1.525(8)
C127 H12P 0.9900
C127 H12Q 0.9900
C128 H12R 0.9800
C128 H12S 0.9800
C128 H12T 0.9800
C129 C130 1.520(10)
C129 H12U 0.9900
C129 H12V 0.9900
C130 H13A 0.9800
C130 H13B 0.9800
C130 H13C 0.9800
C131 C132 1.517(9)
C131 H13D 0.9900
C131 H13E 0.9900
C132 H13F 0.9800
C132 H13G 0.9800
C132 H13H 0.9800
C133 C134 1.533(7)
C133 H13I 0.9900
C133 H13J 0.9900
C134 H13K 0.9800
C134 H13L 0.9800
C134 H13M 0.9800
C135 C136 1.528(7)
C135 H13N 0.9900
C135 H13O 0.9900
C136 H13P 0.9800
C136 H13Q 0.9800
C136 H13R 0.9800
O1S C4S 1.408(7)
O1S C1S 1.434(7)
C1S C2S 1.522(9)
C1S H1SA 0.9900
C1S H1SB 0.9900
C2S C3S 1.495(10)
C2S H2SA 0.9900
C2S H2SB 0.9900
C3S C4S 1.493(9)
C3S H3SA 0.9900
C3S H3SB 0.9900
C4S H4SA 0.9900
C4S H4SB 0.9900
O2S C8S 1.4145
O2S C5S 1.4466
O2S H9SB 0.9465
C5S C6S 1.6316
C5S H5SA 0.9598
C5S H5SB 0.9599
C5S H9SA 0.7919
C5S H9SB 0.9483
C6S C7S 1.5761
C6S H6SA 0.9599
C6S H6SB 0.9599
C6S H12X 1.5712
C7S C8S 1.4195
C7S H7SA 0.9605
C7S H7SB 0.9600
C7S H10D 1.5105
C7S H11C 1.2884
C7S H11D 1.0123
C8S H8SA 0.9598
C8S H8SB 0.9600
C8S H11D 1.4826
O3S C12S 1.4800
O3S C9S 1.4967
O3S H6SA 0.8106
C9S C10S 1.6406
C9S H5SA 0.9864
C9S H5SB 1.1607
C9S H9SA 0.9601
C9S H9SB 0.9601
C10S C11S 1.5599
C10S H7SB 1.1289
C10S H10C 0.9600
C10S H10D 0.9600
C11S C12S 1.4886
C11S H7SA 0.8395
C11S H7SB 1.4259
C11S H11C 0.9600
C11S H11D 0.9599
C12S H6SA 0.9930
C12S H6SB 0.9851
C12S H12W 0.9603
C12S H12X 0.9600
O4S C16S 1.4948
O4S C13S 1.5118
C13S C14S 1.5809
C13S H13S 0.9601
C13S H13T 0.9600
C14S C15S 1.4424
C14S H14A 0.9603
C14S H14B 0.9598
C15S C16S 1.4004
C15S H15B 0.9600
C15S H15C 0.9602
C16S H16A 0.9600
C16S H16B 0.9598
